data_7027336
loop_
_publ_author_name
'Cowley, Andrew R.'
'Chippindale, Ann M.'

_publ_section_title
;
 Synthesis and characterisation of the first unidimensional cobalt
 hydrogen phosphate, [H3N(CH2)3NH3][Co(HPO4)2]
;
_journal_issue 13
_journal_name_full 'Journal of the Chemical Society, Dalton Transactions'
_journal_page_first 2147
_journal_paper_doi 10.1039/a901469a
_journal_year 1999
_chemical_formula_moiety ' C3 H14 Co1 P2 O8 N2 '
_chemical_formula_sum 'C3 H14 Co N2 O8 P2'
_chemical_formula_weight 327.03
_chemical_melting_point ?
_space_group_IT_number 19
_symmetry_cell_setting orthorhombic
_symmetry_space_group_name_Hall 'P 2ac 2ab'
_symmetry_space_group_name_H-M 'P 21 21 21'
_atom_sites_solution_hydrogens geom
_atom_sites_solution_primary direct
_audit_creation_date 99-02-26
_audit_creation_method CRYSTALS_ver_07-07-97
_cell_angle_alpha 90.
_cell_angle_beta 90.
_cell_angle_gamma 90.
_cell_formula_units_Z 4.00
_cell_length_a 5.210(1)
_cell_length_b 12.693(1)
_cell_length_c 15.518(1)
_cell_measurement_reflns_used 6003
_cell_measurement_temperature 150
_cell_measurement_theta_max 26.39
_cell_measurement_theta_min 1.31
_cell_volume 1026.2(2)
_computing_cell_refinement
;
DIP2000 software 'DENZO' (Otwinowski & Minor, 1996)
;
_computing_data_collection 'DIP2000 software Xpress (MAC Science, 1989)'
_computing_data_reduction
;
DIP2000 software 'DENZO' (Otwinowski & Minor, 1996)
;
_computing_structure_refinement
;
CRYSTALS Issue 10 (Watkin, Prout, Carruthers & Betteridge, 1996)
;
_computing_structure_solution 'SIR92 (Giacovazzo et al, 1992)'
_diffrn_ambient_temperature 150
_diffrn_measured_fraction_theta_max 0.96
_diffrn_measurement_device_type '  Enraf-nonius DIP2000 '
_diffrn_measurement_method \w
_diffrn_radiation_monochromator graphite
_diffrn_radiation_type 'Mo K\a'
_diffrn_radiation_wavelength 0.71069
_diffrn_reflns_av_R_equivalents 0.045
_diffrn_reflns_limit_h_max 6
_diffrn_reflns_limit_h_min -6
_diffrn_reflns_limit_k_max 15
_diffrn_reflns_limit_k_min -15
_diffrn_reflns_limit_l_max 19
_diffrn_reflns_limit_l_min -19
_diffrn_reflns_number 6003
_diffrn_reflns_theta_max 26.39
_diffrn_reflns_theta_min 1.31
_diffrn_standards_decay_% 0.00
_diffrn_standards_interval_time 0
_diffrn_standards_number 0
_exptl_absorpt_coefficient_mu 2.01
_exptl_absorpt_correction_T_max 0.89
_exptl_absorpt_correction_T_min 0.48
_exptl_absorpt_correction_type multi-scan
_exptl_absorpt_process_details '(Otwinowski and Minor (1996))'
_exptl_crystal_colour ' dark blue '
_exptl_crystal_density_diffrn 2.12
_exptl_crystal_density_meas ?
_exptl_crystal_description ' needle '
_exptl_crystal_F_000 670.12
_exptl_crystal_size_max 0.40
_exptl_crystal_size_mid 0.12
_exptl_crystal_size_min 0.06
_refine_diff_density_max 0.67
_refine_diff_density_min -0.80
_refine_ls_abs_structure_details 'Flack, 416 Friedel-pairs'
_refine_ls_abs_structure_Flack 0.55(2)
_refine_ls_extinction_method None
_refine_ls_goodness_of_fit_obs 1.1387
_refine_ls_hydrogen_treatment mixed
_refine_ls_matrix_type full
_refine_ls_number_parameters 153
_refine_ls_number_reflns 1721
_refine_ls_R_factor_obs 0.0324
_refine_ls_shift/su_max 0.007298
_refine_ls_structure_factor_coef F
_refine_ls_weighting_details
;
 Chebychev polynomial with   3 parameters (Carruthers & Watkin, 1979)
 1.46 -0.150 0.995
;
_refine_ls_weighting_scheme calc
_refine_ls_wR_factor_obs 0.0370
_reflns_limit_h_max 6
_reflns_limit_h_min 0
_reflns_limit_k_max 15
_reflns_limit_k_min 0
_reflns_limit_l_max 19
_reflns_limit_l_min 0
_reflns_number_observed 1721
_reflns_number_total 2030
_reflns_observed_criterion >3.00\s(I)
_cod_data_source_file 901469asup1.cif
_cod_data_source_block CRYSTALS_cif
_cod_depositor_comments
;
The following automatic conversions were performed:

'_chemical_melting_point' value 'not measured' was changed to '?' -
the value is undefined or not given.

'_symmetry_cell_setting' value
'Orthorhombic ' changed to 'orthorhombic' according to
/home/saulius/struct/CIF-dictionaries/cif_core.dic dictionary named
'cif_core.dic' version 2.4.2 from 2011-04-26.

Automatic conversion script
Id: cif_fix_values 1891 2012-01-12 08:04:46Z andrius 

The following automatic conversions were performed:

'_exptl_crystal_density_meas' value 'not measured' was changed to '?'
- the value is perceived as not measured.

Automatic conversion script
Id: cif_fix_values 3008 2015-01-20 13:52:24Z robertas 

The following automatic conversions were performed:

'_atom_sites_solution_primary' value 'Direct_Methods' was changed to
'direct'.

'_atom_sites_solution_hydrogens' value 'Geometric' was changed to
'geom'.

Automatic conversion script
Id: cif_fix_values 6452 2018-10-05 10:23:21Z andrius 

The following automatic conversions were performed:

data name '_diffrn_measurement_device-type' was replaced with
'_diffrn_measurement_device_type' as specified in the replacement
file 'data/replacement-values/replacement_tags.lst'.

Automatic conversion script
Id: cif_correct_tags 9268 2022-04-12 08:56:07Z antanas 
;
_cod_original_cell_volume 1026.21
_cod_original_sg_symbol_H-M 'P 21 21 21 '
_cod_original_formula_sum ' C3 H14 Co1 P2 O8 N2 '
_cod_database_code 7027336

loop_
_symmetry_equiv_pos_as_xyz
x,y,z
x+1/2,-y+1/2,-z
-x,y+1/2,-z+1/2
-x+1/2,-y,z+1/2

loop_
_atom_site_aniso_label
_atom_site_aniso_U_11
_atom_site_aniso_U_22
_atom_site_aniso_U_33
_atom_site_aniso_U_23
_atom_site_aniso_U_13
_atom_site_aniso_U_12
Co1 0.0070(2) 0.0080(2) 0.0107(2) -0.00020(18) 0.00061(18) -0.0008(2)
P1 0.0058(4) 0.0081(4) 0.0090(4) -0.0002(3) -0.0003(3) 0.0006(4)
P2 0.0090(4) 0.0080(4) 0.0090(4) -0.0013(3) -0.0004(4) 0.0002(4)
O1 0.0130(13) 0.0082(15) 0.0120(12) 0.003(1) -0.002(1) 0.003(1)
O2 0.0087(12) 0.0127(14) 0.0136(12) -0.0008(9) 0.0038(9) -0.003(1)
O3 0.0062(11) 0.0204(15) 0.0122(11) -0.000(1) -0.000(1) -0.0017(11
O4 0.0132(14) 0.0085(15) 0.0150(13) 0.001(1) -0.004(1) 0.0012(9)
O5 0.0121(13) 0.0125(14) 0.0176(13) 0.0000(11) -0.006(1) 0.0006(11
O6 0.0157(15) 0.0112(15) 0.0149(13) -0.002(1) -0.0035(11) 0.003(1)
O7 0.0107(14) 0.0103(14) 0.0167(13) 0.0016(11) -0.001(1) -0.001(1)
O8 0.0129(12) 0.0141(15) 0.0149(13) 0.0001(11) 0.003(1) 0.004(1)
N1 0.0120(14) 0.0133(18) 0.0137(15) 0.0015(12) -0.0016(12) -0.0007(13
N2 0.0092(17) 0.0215(19) 0.0157(16) 0.0031(13) -0.0006(13) 0.0037(13
C1 0.0084(17) 0.018(2) 0.0134(17) 0.0039(14) -0.0023(12) 0.0003(13
C2 0.0136(17) 0.015(2) 0.0176(18) -0.0040(14) -0.0017(15) 0.0008(19
C3 0.0132(18) 0.0178(19) 0.0147(18) -0.0036(14) 0.0010(16) 0.0009(17

loop_
_atom_site_label
_atom_site_fract_x
_atom_site_fract_y
_atom_site_fract_z
_atom_site_U_iso_or_equiv
_atom_site_occupancy
_atom_site_thermal_displace_type
Co1 -0.11434(9) 0.12928(4) 0.45535(3) 0.0085 1.0000 Uani
P1 0.38250(17) 0.12759(7) 0.56901(5) 0.0077 1.0000 Uani
P2 0.10397(18) -0.08363(7) 0.36631(5) 0.0087 1.0000 Uani
O1 0.4740(5) 0.0458(2) 0.63791(17) 0.0111 1.0000 Uani
O2 0.5238(5) 0.0987(2) 0.48536(16) 0.0117 1.0000 Uani
O3 0.0933(5) 0.1179(2) 0.55906(15) 0.0129 1.0000 Uani
O4 0.4592(5) 0.2366(2) 0.60077(17) 0.0122 1.0000 Uani
O5 0.3342(5) -0.0845(2) 0.43295(17) 0.0141 1.0000 Uani
O6 -0.0426(5) 0.0187(2) 0.37314(18) 0.0140 1.0000 Uani
O7 -0.0575(5) -0.1788(2) 0.39075(17) 0.0126 1.0000 Uani
O8 0.2184(5) -0.0951(2) 0.27661(17) 0.0140 1.0000 Uani
N1 -0.2825(6) -0.1425(3) 0.5600(2) 0.0130 1.0000 Uani
N2 0.1605(6) -0.2827(3) 0.7624(2) 0.0155 1.0000 Uani
C1 -0.0494(7) -0.1492(3) 0.6159(2) 0.0134 1.0000 Uani
C2 -0.1243(8) -0.1396(3) 0.7102(2) 0.0155 1.0000 Uani
C3 0.0918(8) -0.1689(3) 0.7703(2) 0.0153 1.0000 Uani
H1 0.408(12) 0.062(5) 0.699(4) 0.0300 1.0000 Uiso
H2 0.384(12) -0.025(5) 0.447(4) 0.0300 1.0000 Uiso
H3 -0.2308 -0.1489 0.4982 0.0300 1.0000 Uiso
H4 -0.4033 -0.2009 0.5751 0.0300 1.0000 Uiso
H5 -0.3693 -0.0732 0.5694 0.0300 1.0000 Uiso
H6 0.3040 -0.2994 0.8030 0.0300 1.0000 Uiso
H7 0.0077 -0.3269 0.7770 0.0300 1.0000 Uiso
H8 0.2160 -0.2979 0.7020 0.0300 1.0000 Uiso
H9 0.0372 -0.2185 0.6063 0.0300 1.0000 Uiso
H10 0.0712 -0.0908 0.6006 0.0300 1.0000 Uiso
H11 -0.2732 -0.1873 0.7215 0.0300 1.0000 Uiso
H12 -0.1757 -0.0651 0.7219 0.0300 1.0000 Uiso
H13 0.0375 -0.1543 0.8309 0.0300 1.0000 Uiso
H14 0.2458 -0.1253 0.7559 0.0300 1.0000 Uiso

loop_
_atom_type_symbol
_atom_type_scat_dispersion_real
_atom_type_scat_dispersion_imag
_atom_type_scat_Cromer_Mann_a1
_atom_type_scat_Cromer_Mann_b1
_atom_type_scat_Cromer_Mann_a2
_atom_type_scat_Cromer_Mann_b2
_atom_type_scat_Cromer_Mann_a3
_atom_type_scat_Cromer_Mann_b3
_atom_type_scat_Cromer_Mann_a4
_atom_type_scat_Cromer_Mann_b4
_atom_type_scat_Cromer_Mann_c
_atom_type_scat_source
'C   ' 0.0020 0.0020 2.3100 20.8439 1.0200 10.2075 1.5886 0.5687 0.8650 51.6512 0.2156 International_Tables_Vol_IV_Table_2.2B
'H   ' 0.0000 0.0000 0.4930 10.5109 0.3229 26.1257 0.1402 3.1424 0.0408 57.7997 0.0030 International_Tables_Vol_IV_Table_2.2B
'Co  ' 0.2990 0.9730 12.2841 4.2791 7.3409 0.2784 4.0034 13.5359 2.3488 71.1692 1.0118 International_Tables_Vol_IV_Table_2.2B
'N   ' 0.0040 0.0030 12.2126 0.0057 3.1322 9.8933 2.0125 28.9975 1.1663 0.5826 -11.5290 International_Tables_Vol_IV_Table_2.2B
'O   ' 0.0080 0.0060 3.0485 13.2771 2.2868 5.7011 1.5463 0.3239 0.8670 32.9089 0.2508 International_Tables_Vol_IV_Table_2.2B
'P   ' 0.0900 0.0950 6.4345 1.9067 4.1791 27.1570 1.7800 0.5260 1.4908 68.1645 1.1149 International_Tables_Vol_IV_Table_2.2B

loop_
_geom_angle_atom_site_label_1
_geom_angle_site_symmetry_1
_geom_angle_atom_site_label_2
_geom_angle_atom_site_label_3
_geom_angle_site_symmetry_3
_geom_angle
_geom_angle_publ_flag
O2 1_455 Co1 O3 . 108.7(1) yes
O2 1_455 Co1 O4 2_456 117.61(12) yes
O3 . Co1 O4 2_456 108.99(11) yes
O2 1_455 Co1 O6 . 101.34(12) yes
O3 . Co1 O6 . 112.61(12) yes
O4 2_456 Co1 O6 . 107.52(12) yes
O1 . P1 O2 . 105.83(16) yes
O1 . P1 O3 . 108.53(15) yes
O2 . P1 O3 . 111.71(15) yes
O1 . P1 O4 . 107.56(15) yes
O2 . P1 O4 . 111.39(16) yes
O3 . P1 O4 . 111.54(16) yes
O5 . P2 O6 . 110.09(16) yes
O5 . P2 O7 . 104.50(15) yes
O6 . P2 O7 . 112.71(16) yes
O5 . P2 O8 . 107.46(16) yes
O6 . P2 O8 . 110.16(16) yes
O7 . P2 O8 . 111.65(16) yes
P1 . O1 H1 . 112.9(33) yes
Co1 1_655 O2 P1 . 127.44(16) yes
Co1 . O3 P1 . 129.03(15) yes
Co1 2_556 O4 P1 . 126.67(16) yes
P2 . O5 H2 . 114.1(43) yes
Co1 . O6 P2 . 140.21(18) yes
C1 . N1 H3 . 109.5(3) no
C1 . N1 H4 . 109.5(3) no
H3 . N1 H4 . 109.5(3) no
C1 . N1 H5 . 109.5(3) no
H3 . N1 H5 . 109.5(3) no
H4 . N1 H5 . 109.5(3) no
C3 . N2 H6 . 109.5(3) no
C3 . N2 H7 . 109.5(3) no
H6 . N2 H7 . 109.5(3) no
C3 . N2 H8 . 109.5(3) no
H6 . N2 H8 . 109.5(3) no
H7 . N2 H8 . 109.5(3) no
N1 . C1 C2 . 110.2(3) yes
N1 . C1 H9 . 109.3(3) no
C2 . C1 H9 . 109.3(3) no
N1 . C1 H10 . 109.3(3) no
C2 . C1 H10 . 109.3(3) no
H9 . C1 H10 . 109.5(3) no
C1 . C2 C3 . 112.6(3) yes
C1 . C2 H11 . 108.7(3) no
C3 . C2 H11 . 108.7(3) no
C1 . C2 H12 . 108.7(3) no
C3 . C2 H12 . 108.7(3) no
H11 . C2 H12 . 109.5(4) no
N2 . C3 C2 . 111.5(3) yes
N2 . C3 H13 . 109.0(3) no
C2 . C3 H13 . 109.0(4) no
N2 . C3 H14 . 109.0(3) no
C2 . C3 H14 . 109.0(3) no
H13 . C3 H14 . 109.5(4) no

loop_
_geom_bond_atom_site_label_1
_geom_bond_atom_site_label_2
_geom_bond_site_symmetry_2
_geom_bond_distance
_geom_bond_publ_flag
Co1 O2 1_455 1.980(3) yes
Co1 O3 . 1.945(2) yes
Co1 O4 2_456 1.950(3) yes
Co1 O6 . 1.933(3) yes
P1 O1 . 1.565(3) yes
P1 O2 . 1.537(3) yes
P1 O3 . 1.519(3) yes
P1 O4 . 1.523(3) yes
P2 O5 . 1.584(3) yes
P2 O6 . 1.510(3) yes
P2 O7 . 1.521(3) yes
P2 O8 . 1.521(3) yes
O1 H1 . 1.03(6) yes
O5 H2 . 0.82(6) yes
N1 C1 . 1.495(5) yes
N1 H3 . 1.000(3) no
N1 H4 . 1.000(3) no
N1 H5 . 1.000(4) no
N2 C3 . 1.492(5) yes
N2 H6 . 1.000(3) no
N2 H7 . 1.000(3) no
N2 H8 . 1.000(3) no
C1 C2 . 1.519(5) yes
C1 H9 . 1.000(4) no
C1 H10 . 1.000(4) no
C2 C3 . 1.508(6) yes
C2 H11 . 1.000(4) no
C2 H12 . 1.000(4) no
C3 H13 . 1.000(4) no
C3 H14 . 1.000(4) no
